data_1576078
loop_
_publ_author_name
'Kar, Ketaki'
'Joshi, Gaurav'
'Jemmis, Eluvathingal D.'
'Ghosh, Sundargopal'

_publ_section_title
;
 All-boron analogue of planar benzene on an osmium template.
;
_journal_issue 1
_journal_name_full 'Chemical science'
_journal_page_first 196
_journal_page_last 204
_journal_paper_doi 10.1039/d5sc06992k
_journal_volume 17
_journal_year 2026
_chemical_formula_sum 'C10 H26 B6 Os'
_chemical_formula_weight 401.37
_space_group_crystal_system monoclinic
_space_group_IT_number 4
_space_group_name_Hall 'P 2yb'
_space_group_name_H-M_alt 'P 1 21 1'
_atom_sites_solution_hydrogens mixed
_audit_creation_method SHELXL-2019/3
_audit_update_record
;
2025-09-01 deposited with the CCDC.	2025-10-21 downloaded from the CCDC.
;
_cell_angle_alpha 90
_cell_angle_beta 108.2260(10)
_cell_angle_gamma 90
_cell_formula_units_Z 2
_cell_length_a 7.1489(2)
_cell_length_b 13.4533(4)
_cell_length_c 8.2583(2)
_cell_measurement_reflns_used 4644
_cell_measurement_temperature 100(2)
_cell_measurement_theta_max 24.8
_cell_measurement_theta_min 2.8
_cell_volume 754.41(4)
_computing_cell_refinement 'APEX3/SAINT (Bruker, 2016)'
_computing_data_collection 'APEX3 (Bruker, 2016)'
_computing_data_reduction 'SAINT/XPREP (Bruker, 2016)'
_computing_molecular_graphics 'ORTEP3 (Farrugia, 1997) and Mercury (Bruno et al., 2002)'
_computing_publication_material 'SHELXL-2019/2 (Sheldrick, 2019)'
_computing_structure_refinement 'SHELXL-2019/2 (Sheldrick, 2019)'
_computing_structure_solution 'SHELXT-2018/2 (Sheldrick, 2018)'
_diffrn_ambient_temperature 100(2)
_diffrn_measured_fraction_theta_full 0.993
_diffrn_measured_fraction_theta_max 0.995
_diffrn_measurement_device_type 'Bruker D8 VENTURE diffractometer with PHOTON II detector'
_diffrn_measurement_method '\w scans'
_diffrn_radiation_type MoK\a
_diffrn_radiation_wavelength 0.71073
_diffrn_reflns_av_R_equivalents 0.0402
_diffrn_reflns_av_unetI/netI 0.0257
_diffrn_reflns_Laue_measured_fraction_full 0.993
_diffrn_reflns_Laue_measured_fraction_max 0.995
_diffrn_reflns_limit_h_max 9
_diffrn_reflns_limit_h_min -8
_diffrn_reflns_limit_k_max 17
_diffrn_reflns_limit_k_min -17
_diffrn_reflns_limit_l_max 10
_diffrn_reflns_limit_l_min -10
_diffrn_reflns_number 21258
_diffrn_reflns_point_group_measured_fraction_full 0.995
_diffrn_reflns_point_group_measured_fraction_max 0.995
_diffrn_reflns_theta_full 25.242
_diffrn_reflns_theta_max 27.907
_diffrn_reflns_theta_min 3.297
_diffrn_source 'Sealed tube'
_exptl_absorpt_coefficient_mu 8.423
_exptl_absorpt_correction_T_max 0.48
_exptl_absorpt_correction_T_min 0.29
_exptl_absorpt_correction_type multi-scan
_exptl_absorpt_process_details 'SADABS (Bruker, 2016)'
_exptl_crystal_colour colourless
_exptl_crystal_density_diffrn 1.767
_exptl_crystal_description block
_exptl_crystal_F_000 384
_exptl_crystal_size_max 0.150
_exptl_crystal_size_mid 0.100
_exptl_crystal_size_min 0.080
_refine_diff_density_max 2.617
_refine_diff_density_min -1.694
_refine_diff_density_rms 0.130
_refine_ls_abs_structure_details
;
 Refined as an inversion twin.
;
_refine_ls_abs_structure_Flack 0.50(4)
_refine_ls_extinction_method none
_refine_ls_goodness_of_fit_ref 1.072
_refine_ls_hydrogen_treatment mixed
_refine_ls_matrix_type full
_refine_ls_number_parameters 304
_refine_ls_number_reflns 3596
_refine_ls_number_restraints 894
_refine_ls_restrained_S_all 1.000
_refine_ls_R_factor_all 0.0221
_refine_ls_R_factor_gt 0.0215
_refine_ls_shift/su_max 0.011
_refine_ls_shift/su_mean 0.000
_refine_ls_structure_factor_coef Fsqd
_refine_ls_weighting_details 'w=1/[\s^2^(Fo^2^)+(0.0082P)^2^+3.1748P] where P=(Fo^2^+2Fc^2^)/3'
_refine_ls_weighting_scheme calc
_refine_ls_wR_factor_gt 0.0506
_refine_ls_wR_factor_ref 0.0512
_reflns_Friedel_coverage 0.920
_reflns_Friedel_fraction_full 0.997
_reflns_Friedel_fraction_max 0.995
_reflns_number_gt 3541
_reflns_number_total 3596
_reflns_threshold_expression 'I > 2\s(I)'
_cod_data_source_file d5sc06992k3.cif
_cod_data_source_block kk3
_cod_depositor_comments 'Adding full bibliography for 1576078--1576080.cif.'
_cod_original_sg_symbol_H-M 'P 21'
_cod_database_code 1576078
_shelx_shelxl_version_number 2019/3
_shelx_space_group_comment
;
The symmetry employed for this shelxl refinement is uniquely defined
by the following loop, which should always be used as a source of
symmetry information in preference to the above space-group names.
They are only intended as comments.
;
_shelx_estimated_absorpt_t_min 0.365
_shelx_estimated_absorpt_t_max 0.552

loop_
_space_group_symop_operation_xyz
'x, y, z'
'-x, y+1/2, -z'

loop_
_atom_site_label
_atom_site_type_symbol
_atom_site_fract_x
_atom_site_fract_y
_atom_site_fract_z
_atom_site_U_iso_or_equiv
_atom_site_adp_type
_atom_site_occupancy
_atom_site_site_symmetry_order
_atom_site_calc_flag
_atom_site_refinement_flags_posn
_atom_site_refinement_flags_adp
_atom_site_refinement_flags_occupancy
_atom_site_disorder_assembly
_atom_site_disorder_group
C1 C 0.2811(14) 0.1023(11) 0.8617(17) 0.017(3) Uani 0.478(11) 1 d D U P A 1
C2 C 0.2462(17) 0.0262(11) 0.738(3) 0.018(3) Uani 0.478(11) 1 d D U P A 1
C3 C 0.1951(15) 0.0693(17) 0.574(2) 0.016(3) Uani 0.478(11) 1 d D U P A 1
C4 C 0.204(2) 0.1752(17) 0.594(2) 0.016(3) Uani 0.478(11) 1 d D U P A 1
C5 C 0.254(2) 0.1957(11) 0.773(3) 0.020(3) Uani 0.478(11) 1 d D U P A 1
C6 C 0.336(2) 0.0897(13) 1.0530(18) 0.037(5) Uani 0.478(11) 1 d D U P A 1
H6A H 0.304063 0.021946 1.079382 0.055 Uiso 0.478(11) 1 calc R U P A 1
H6B H 0.262029 0.137463 1.098734 0.055 Uiso 0.478(11) 1 calc R U P A 1
H6C H 0.477481 0.101418 1.104898 0.055 Uiso 0.478(11) 1 calc R U P A 1
C7 C 0.257(3) -0.0842(12) 0.775(3) 0.025(5) Uani 0.478(11) 1 d D U P A 1
H7A H 0.344556 -0.096091 0.890911 0.037 Uiso 0.478(11) 1 calc R U P A 1
H7B H 0.307770 -0.118746 0.693133 0.037 Uiso 0.478(11) 1 calc R U P A 1
H7C H 0.124790 -0.109168 0.764724 0.037 Uiso 0.478(11) 1 calc R U P A 1
C8 C 0.141(2) 0.0178(14) 0.406(2) 0.022(4) Uani 0.478(11) 1 d D U P A 1
H8A H 0.215276 -0.044204 0.416343 0.033 Uiso 0.478(11) 1 calc R U P A 1
H8B H 0.171303 0.061064 0.321749 0.033 Uiso 0.478(11) 1 calc R U P A 1
H8C H -0.000738 0.002973 0.367833 0.033 Uiso 0.478(11) 1 calc R U P A 1
C9 C 0.147(3) 0.2537(13) 0.453(3) 0.031(5) Uani 0.478(11) 1 d D U P A 1
H9A H 0.007340 0.270359 0.427269 0.047 Uiso 0.478(11) 1 calc R U P A 1
H9B H 0.170300 0.227412 0.350130 0.047 Uiso 0.478(11) 1 calc R U P A 1
H9C H 0.226919 0.313501 0.490826 0.047 Uiso 0.478(11) 1 calc R U P A 1
C10 C 0.268(3) 0.2986(13) 0.855(3) 0.041(5) Uani 0.478(11) 1 d D U P A 1
H10A H 0.354154 0.341266 0.813402 0.061 Uiso 0.478(11) 1 calc R U P A 1
H10B H 0.322907 0.292199 0.979593 0.061 Uiso 0.478(11) 1 calc R U P A 1
H10C H 0.136627 0.328301 0.826036 0.061 Uiso 0.478(11) 1 calc R U P A 1
C1' C 0.2793(14) 0.0665(14) 0.850(2) 0.020(3) Uani 0.522(11) 1 d D U P A 2
C2' C 0.2153(15) 0.0523(9) 0.669(2) 0.021(2) Uani 0.522(11) 1 d D U P A 2
C3' C 0.1946(15) 0.1470(11) 0.5888(18) 0.020(3) Uani 0.522(11) 1 d D U P A 2
C4' C 0.248(2) 0.2220(9) 0.719(2) 0.014(2) Uani 0.522(11) 1 d D U P A 2
C5' C 0.2998(18) 0.1716(13) 0.8798(18) 0.016(2) Uani 0.522(11) 1 d D U P A 2
C6' C 0.319(2) -0.0110(14) 0.989(3) 0.037(5) Uani 0.522(11) 1 d D U P A 2
H6'1 H 0.200480 -0.051800 0.972864 0.056 Uiso 0.522(11) 1 calc R U P A 2
H6'2 H 0.352117 0.022083 1.100642 0.056 Uiso 0.522(11) 1 calc R U P A 2
H6'3 H 0.428354 -0.053332 0.985160 0.056 Uiso 0.522(11) 1 calc R U P A 2
C7' C 0.173(2) -0.0464(14) 0.580(3) 0.053(5) Uani 0.522(11) 1 d D U P A 2
H7'1 H 0.189380 -0.099343 0.664963 0.079 Uiso 0.522(11) 1 calc R U P A 2
H7'2 H 0.264276 -0.057189 0.514817 0.079 Uiso 0.522(11) 1 calc R U P A 2
H7'3 H 0.037309 -0.046941 0.502833 0.079 Uiso 0.522(11) 1 calc R U P A 2
C8' C 0.127(2) 0.1673(18) 0.3999(19) 0.044(5) Uani 0.522(11) 1 d D U P A 2
H8'1 H 0.162770 0.235394 0.379240 0.066 Uiso 0.522(11) 1 calc R U P A 2
H8'2 H -0.016115 0.159334 0.354592 0.066 Uiso 0.522(11) 1 calc R U P A 2
H8'3 H 0.190844 0.120391 0.343020 0.066 Uiso 0.522(11) 1 calc R U P A 2
C9' C 0.243(3) 0.3343(12) 0.694(3) 0.039(5) Uani 0.522(11) 1 d D U P A 2
H9'1 H 0.105704 0.357306 0.661229 0.058 Uiso 0.522(11) 1 calc R U P A 2
H9'2 H 0.300226 0.351407 0.604905 0.058 Uiso 0.522(11) 1 calc R U P A 2
H9'3 H 0.318084 0.366519 0.801394 0.058 Uiso 0.522(11) 1 calc R U P A 2
C10' C 0.358(3) 0.2208(18) 1.053(2) 0.039(5) Uani 0.522(11) 1 d D U P A 2
H10D H 0.462016 0.269655 1.061164 0.058 Uiso 0.522(11) 1 calc R U P A 2
H10E H 0.406163 0.170284 1.142155 0.058 Uiso 0.522(11) 1 calc R U P A 2
H10F H 0.243056 0.254293 1.069061 0.058 Uiso 0.522(11) 1 calc R U P A 2
B1 B 0.761(5) 0.0462(16) 0.933(4) 0.041(4) Uani 1 1 d D U . . .
B2 B 0.762(4) 0.1767(14) 0.938(3) 0.029(3) Uani 1 1 d D U . . .
B3 B 0.707(4) 0.2512(13) 0.756(3) 0.031(4) Uani 1 1 d D U . . .
B4 B 0.651(4) 0.1895(18) 0.560(3) 0.037(4) Uani 1 1 d D U . . .
B5 B 0.629(4) 0.0590(18) 0.542(3) 0.033(4) Uani 1 1 d D U . . .
B6 B 0.693(4) -0.0090(18) 0.731(3) 0.038(4) Uani 1 1 d D U . . .
Os1 Os 0.51373(3) 0.1203(4) 0.73401(2) 0.01809(8) Uani 1 1 d . . . . .
H1A H 0.765(19) 0.034(8) 1.072(7) 0.038(13) Uiso 1 1 d D U . . .
H2A H 0.730(17) 0.230(7) 1.035(10) 0.030(13) Uiso 1 1 d D U . . .
H3A H 0.631(15) 0.325(4) 0.705(13) 0.033(13) Uiso 1 1 d D U . . .
H4A H 0.58(2) 0.215(9) 0.423(7) 0.038(13) Uiso 1 1 d D U . . .
H5A H 0.55(2) 0.005(7) 0.435(10) 0.036(13) Uiso 1 1 d D U . . .
H6D H 0.687(18) -0.090(4) 0.775(14) 0.043(13) Uiso 1 1 d D U . . .
H12 H 0.873(5) 0.111(3) 0.970(11) 0.036(9) Uiso 0.8333 1 d D U P . .
H23 H 0.838(8) 0.234(8) 0.875(10) 0.031(10) Uiso 0.8333 1 d D U P . .
H34 H 0.784(10) 0.230(11) 0.656(11) 0.035(10) Uiso 0.8333 1 d D U P . .
H45 H 0.734(8) 0.122(3) 0.530(11) 0.035(9) Uiso 0.8333 1 d D U P . .
H56 H 0.757(13) 0.010(11) 0.622(12) 0.038(10) Uiso 0.8333 1 d D U P . .
H61 H 0.834(6) 0.014(11) 0.839(9) 0.040(10) Uiso 0.8333 1 d D U P . .

loop_
_atom_site_aniso_label
_atom_site_aniso_U_11
_atom_site_aniso_U_22
_atom_site_aniso_U_33
_atom_site_aniso_U_23
_atom_site_aniso_U_13
_atom_site_aniso_U_12
C1 0.017(4) 0.017(6) 0.018(4) 0.004(4) 0.008(3) -0.007(4)
C2 0.018(4) 0.017(5) 0.018(5) 0.006(5) 0.004(4) -0.003(5)
C3 0.014(4) 0.015(5) 0.019(5) 0.004(5) 0.007(4) -0.001(5)
C4 0.015(4) 0.013(5) 0.022(5) 0.004(5) 0.009(4) -0.005(5)
C5 0.022(4) 0.016(5) 0.021(5) 0.002(5) 0.007(4) -0.004(5)
C6 0.033(7) 0.066(11) 0.021(6) -0.003(6) 0.022(6) -0.015(7)
C7 0.016(8) 0.021(9) 0.038(11) 0.018(9) 0.010(9) -0.003(6)
C8 0.024(8) 0.031(11) 0.011(7) -0.005(7) 0.005(6) -0.004(8)
C9 0.025(8) 0.025(9) 0.048(11) 0.018(8) 0.017(8) 0.017(6)
C10 0.024(9) 0.034(10) 0.075(14) -0.036(10) 0.033(10) -0.012(8)
C1' 0.020(4) 0.014(5) 0.024(5) 0.004(5) 0.004(4) 0.004(5)
C2' 0.022(4) 0.015(5) 0.023(5) 0.004(4) 0.002(4) -0.001(4)
C3' 0.021(4) 0.016(5) 0.021(4) 0.002(4) 0.003(4) 0.006(4)
C4' 0.015(4) 0.012(4) 0.017(4) 0.009(4) 0.007(4) -0.001(4)
C5' 0.012(4) 0.015(5) 0.021(4) 0.004(4) 0.006(4) -0.003(4)
C6' 0.024(7) 0.037(8) 0.054(10) 0.030(8) 0.017(7) 0.001(6)
C7' 0.033(9) 0.042(10) 0.081(14) -0.030(10) 0.016(9) -0.006(8)
C8' 0.030(8) 0.076(12) 0.020(7) 0.001(8) -0.004(6) 0.017(9)
C9' 0.043(11) 0.022(8) 0.063(13) 0.016(9) 0.034(10) 0.022(7)
C10' 0.044(9) 0.057(10) 0.028(7) -0.008(7) 0.029(7) -0.010(8)
B1 0.035(7) 0.043(7) 0.045(7) 0.010(6) 0.012(5) -0.001(6)
B2 0.018(5) 0.043(7) 0.024(5) -0.019(5) 0.003(4) -0.006(5)
B3 0.029(7) 0.011(5) 0.051(7) 0.000(5) 0.009(6) -0.006(4)
B4 0.028(7) 0.042(6) 0.038(8) 0.011(6) 0.008(6) -0.006(5)
B5 0.027(7) 0.046(7) 0.025(6) -0.005(5) 0.005(5) 0.000(6)
B6 0.029(7) 0.042(7) 0.044(7) 0.003(6) 0.013(6) 0.002(6)
Os1 0.01510(11) 0.01695(11) 0.02254(11) 0.0006(6) 0.00637(8) -0.0001(5)

loop_
_atom_type_symbol
_atom_type_description
_atom_type_scat_dispersion_real
_atom_type_scat_dispersion_imag
_atom_type_scat_source
C C 0.0033 0.0016 'International Tables Vol C Tables 4.2.6.8 and 6.1.1.4'
H H 0.0000 0.0000 'International Tables Vol C Tables 4.2.6.8 and 6.1.1.4'
B B 0.0013 0.0007 'International Tables Vol C Tables 4.2.6.8 and 6.1.1.4'
Os Os -1.2165 7.6030 'International Tables Vol C Tables 4.2.6.8 and 6.1.1.4'

loop_
_geom_angle_atom_site_label_1
_geom_angle_atom_site_label_2
_geom_angle_atom_site_label_3
_geom_angle
_geom_angle_site_symmetry_1
_geom_angle_site_symmetry_3
_geom_angle_publ_flag
C2 C1 C5 107.6(10) . . ?
C2 C1 C6 127.1(14) . . ?
C5 C1 C6 125.4(14) . . ?
C2 C1 Os1 74.2(5) . . ?
C5 C1 Os1 70.5(7) . . ?
C6 C1 Os1 121.0(6) . . ?
C3 C2 C1 109.2(10) . . ?
C3 C2 C7 125.3(18) . . ?
C1 C2 C7 125.5(17) . . ?
C3 C2 Os1 74.1(5) . . ?
C1 C2 Os1 69.6(5) . . ?
C7 C2 Os1 123.6(6) . . ?
C2 C3 C4 108.2(11) . . ?
C2 C3 C8 128.2(19) . . ?
C4 C3 C8 124(2) . . ?
C2 C3 Os1 70.6(5) . . ?
C4 C3 Os1 69.2(7) . . ?
C8 C3 Os1 125.7(6) . . ?
C3 C4 C5 107.1(11) . . ?
C3 C4 C9 128(2) . . ?
C5 C4 C9 125(2) . . ?
C3 C4 Os1 74.7(7) . . ?
C5 C4 Os1 69.4(7) . . ?
C9 C4 Os1 126.6(9) . . ?
C1 C5 C4 107.9(10) . . ?
C1 C5 C10 125.8(17) . . ?
C4 C5 C10 126.2(18) . . ?
C1 C5 Os1 72.0(7) . . ?
C4 C5 Os1 73.3(7) . . ?
C10 C5 Os1 122.3(9) . . ?
C1 C6 H6A 109.5 . . ?
C1 C6 H6B 109.5 . . ?
H6A C6 H6B 109.5 . . ?
C1 C6 H6C 109.5 . . ?
H6A C6 H6C 109.5 . . ?
H6B C6 H6C 109.5 . . ?
C2 C7 H7A 109.5 . . ?
C2 C7 H7B 109.5 . . ?
H7A C7 H7B 109.5 . . ?
C2 C7 H7C 109.5 . . ?
H7A C7 H7C 109.5 . . ?
H7B C7 H7C 109.5 . . ?
C3 C8 H8A 109.5 . . ?
C3 C8 H8B 109.5 . . ?
H8A C8 H8B 109.5 . . ?
C3 C8 H8C 109.5 . . ?
H8A C8 H8C 109.5 . . ?
H8B C8 H8C 109.5 . . ?
C4 C9 H9A 109.5 . . ?
C4 C9 H9B 109.5 . . ?
H9A C9 H9B 109.5 . . ?
C4 C9 H9C 109.5 . . ?
H9A C9 H9C 109.5 . . ?
H9B C9 H9C 109.5 . . ?
C5 C10 H10A 109.5 . . ?
C5 C10 H10B 109.5 . . ?
H10A C10 H10B 109.5 . . ?
C5 C10 H10C 109.5 . . ?
H10A C10 H10C 109.5 . . ?
H10B C10 H10C 109.5 . . ?
C2' C1' C5' 107.0(10) . . ?
C2' C1' C6' 128.6(18) . . ?
C5' C1' C6' 124.3(18) . . ?
C2' C1' Os1 69.1(5) . . ?
C5' C1' Os1 73.2(7) . . ?
C6' C1' Os1 123.4(6) . . ?
C3' C2' C1' 108.6(10) . . ?
C3' C2' C7' 126.1(17) . . ?
C1' C2' C7' 125.3(17) . . ?
C3' C2' Os1 72.3(5) . . ?
C1' C2' Os1 74.0(5) . . ?
C7' C2' Os1 120.9(6) . . ?
C2' C3' C4' 108.4(10) . . ?
C2' C3' C8' 126.7(15) . . ?
C4' C3' C8' 124.9(14) . . ?
C2' C3' Os1 70.6(5) . . ?
C4' C3' Os1 73.9(6) . . ?
C8' C3' Os1 121.6(6) . . ?
C5' C4' C3' 107.1(10) . . ?
C5' C4' C9' 125.6(16) . . ?
C3' C4' C9' 127.3(16) . . ?
C5' C4' Os1 72.7(7) . . ?
C3' C4' Os1 69.4(6) . . ?
C9' C4' Os1 125.6(8) . . ?
C4' C5' C1' 108.9(11) . . ?
C4' C5' C10' 125.8(16) . . ?
C1' C5' C10' 125.2(17) . . ?
C4' C5' Os1 71.4(7) . . ?
C1' C5' Os1 70.6(7) . . ?
C10' C5' Os1 126.1(8) . . ?
C1' C6' H6'1 109.5 . . ?
C1' C6' H6'2 109.5 . . ?
H6'1 C6' H6'2 109.5 . . ?
C1' C6' H6'3 109.5 . . ?
H6'1 C6' H6'3 109.5 . . ?
H6'2 C6' H6'3 109.5 . . ?
C2' C7' H7'1 109.5 . . ?
C2' C7' H7'2 109.5 . . ?
H7'1 C7' H7'2 109.5 . . ?
C2' C7' H7'3 109.5 . . ?
H7'1 C7' H7'3 109.5 . . ?
H7'2 C7' H7'3 109.5 . . ?
C3' C8' H8'1 109.5 . . ?
C3' C8' H8'2 109.5 . . ?
H8'1 C8' H8'2 109.5 . . ?
C3' C8' H8'3 109.5 . . ?
H8'1 C8' H8'3 109.5 . . ?
H8'2 C8' H8'3 109.5 . . ?
C4' C9' H9'1 109.5 . . ?
C4' C9' H9'2 109.5 . . ?
H9'1 C9' H9'2 109.5 . . ?
C4' C9' H9'3 109.5 . . ?
H9'1 C9' H9'3 109.5 . . ?
H9'2 C9' H9'3 109.5 . . ?
C5' C10' H10D 109.5 . . ?
C5' C10' H10E 109.5 . . ?
H10D C10' H10E 109.5 . . ?
C5' C10' H10F 109.5 . . ?
H10D C10' H10F 109.5 . . ?
H10E C10' H10F 109.5 . . ?
B6 B1 B2 116(2) . . ?
B6 B1 Os1 64.4(13) . . ?
B2 B1 Os1 64.4(13) . . ?
B6 B1 H1A 143(6) . . ?
B2 B1 H1A 97(6) . . ?
Os1 B1 H1A 124(7) . . ?
B6 B1 H12 122(5) . . ?
B2 B1 H12 40.7(16) . . ?
Os1 B1 H12 100(3) . . ?
H1A B1 H12 93(7) . . ?
B6 B1 H61 40.9(18) . . ?
B2 B1 H61 113(8) . . ?
Os1 B1 H61 95(5) . . ?
H1A B1 H61 138(10) . . ?
H12 B1 H61 92(7) . . ?
B3 B2 B1 124(2) . . ?
B3 B2 Os1 67.6(10) . . ?
B1 B2 Os1 68.7(14) . . ?
B3 B2 H2A 101(5) . . ?
B1 B2 H2A 130(6) . . ?
Os1 B2 H2A 118(6) . . ?
B3 B2 H12 126(5) . . ?
B1 B2 H12 40.7(16) . . ?
Os1 B2 H12 104(3) . . ?
H2A B2 H12 126(7) . . ?
B3 B2 H23 40.7(17) . . ?
B1 B2 H23 131(8) . . ?
Os1 B2 H23 105(3) . . ?
H2A B2 H23 97(9) . . ?
H12 B2 H23 103(7) . . ?
B2 B3 B4 116.6(16) . . ?
B2 B3 Os1 65.3(9) . . ?
B4 B3 Os1 65.7(12) . . ?
B2 B3 H3A 140(6) . . ?
B4 B3 H3A 97(5) . . ?
Os1 B3 H3A 117(6) . . ?
B2 B3 H23 40.8(17) . . ?
B4 B3 H23 125(8) . . ?
Os1 B3 H23 103(3) . . ?
H3A B3 H23 131(8) . . ?
B2 B3 H34 116(9) . . ?
B4 B3 H34 41.2(17) . . ?
Os1 B3 H34 100(5) . . ?
H3A B3 H34 103(10) . . ?
H23 B3 H34 97(9) . . ?
B3 B4 B5 123(2) . . ?
B3 B4 Os1 67.3(12) . . ?
B5 B4 Os1 65.4(19) . . ?
B3 B4 H4A 132(6) . . ?
B5 B4 H4A 102(7) . . ?
Os1 B4 H4A 128(8) . . ?
B3 B4 H34 41.3(17) . . ?
B5 B4 H34 124(9) . . ?
Os1 B4 H34 101(5) . . ?
H4A B4 H34 124(10) . . ?
B3 B4 H45 126(5) . . ?
B5 B4 H45 40.3(16) . . ?
Os1 B4 H45 100(3) . . ?
H4A B4 H45 98(8) . . ?
H34 B4 H45 99(7) . . ?
B6 B5 B4 117(2) . . ?
B6 B5 Os1 66.4(13) . . ?
B4 B5 Os1 67(2) . . ?
B6 B5 H5A 107(6) . . ?
B4 B5 H5A 134(7) . . ?
Os1 B5 H5A 127(8) . . ?
B6 B5 H45 118(5) . . ?
B4 B5 H45 40.3(16) . . ?
Os1 B5 H45 101(3) . . ?
H5A B5 H45 125(8) . . ?
B6 B5 H56 41.3(17) . . ?
B4 B5 H56 119(9) . . ?
Os1 B5 H56 102(5) . . ?
H5A B5 H56 101(10) . . ?
H45 B5 H56 92(8) . . ?
B5 B6 B1 123(2) . . ?
B5 B6 Os1 66.2(14) . . ?
B1 B6 Os1 68.8(13) . . ?
B5 B6 H6D 139(6) . . ?
B1 B6 H6D 98(6) . . ?
Os1 B6 H6D 133(7) . . ?
B5 B6 H56 41.0(17) . . ?
B1 B6 H56 126(9) . . ?
Os1 B6 H56 102(5) . . ?
H6D B6 H56 121(10) . . ?
B5 B6 H61 118(8) . . ?
B1 B6 H61 40.7(17) . . ?
Os1 B6 H61 99(6) . . ?
H6D B6 H61 97(10) . . ?
H56 B6 H61 94(9) . . ?
B5 Os1 B6 47.4(7) . . ?
B5 Os1 B2 107.2(10) . . ?
B6 Os1 B2 86.9(9) . . ?
B5 Os1 B4 47.9(4) . . ?
B6 Os1 B4 86.9(9) . . ?
B2 Os1 B4 86.3(8) . . ?
B5 Os1 B3 89.7(9) . . ?
B6 Os1 B3 106.6(3) . . ?
B2 Os1 B3 47.0(6) . . ?
B4 Os1 B3 47.0(7) . . ?
B5 Os1 C5 143.7(8) . . ?
B6 Os1 C5 153.0(9) . . ?
B2 Os1 C5 104.2(9) . . ?
B4 Os1 C5 117.9(9) . . ?
B3 Os1 C5 98.8(8) . . ?
B5 Os1 C2' 102.8(8) . . ?
B6 Os1 C2' 101.1(8) . . ?
B2 Os1 C2' 145.2(8) . . ?
B4 Os1 C2' 127.6(7) . . ?
B3 Os1 C2' 150.9(7) . . ?
B5 Os1 B1 88.5(10) . . ?
B6 Os1 B1 46.8(7) . . ?
B2 Os1 B1 46.9(4) . . ?
B4 Os1 B1 105.0(12) . . ?
B3 Os1 B1 88.0(9) . . ?
C5 Os1 B1 126.8(10) . . ?
C2' Os1 B1 118.1(9) . . ?
B5 Os1 C1 144.1(8) . . ?
B6 Os1 C1 116.5(9) . . ?
B2 Os1 C1 102.7(8) . . ?
B4 Os1 C1 155.0(8) . . ?
B3 Os1 C1 125.6(9) . . ?
C5 Os1 C1 37.5(5) . . ?
B1 Os1 C1 97.9(10) . . ?
B5 Os1 C3' 103.0(7) . . ?
B6 Os1 C3' 128.9(8) . . ?
B2 Os1 C3' 143.8(8) . . ?
B4 Os1 C3' 99.9(8) . . ?
B3 Os1 C3' 114.9(7) . . ?
C2' Os1 C3' 37.1(5) . . ?
B1 Os1 C3' 154.1(10) . . ?
B5 Os1 C4 106.5(8) . . ?
B6 Os1 C4 137.7(9) . . ?
B2 Os1 C4 135.4(10) . . ?
B4 Os1 C4 95.4(8) . . ?
B3 Os1 C4 105.5(8) . . ?
C5 Os1 C4 37.2(5) . . ?
B1 Os1 C4 159.6(10) . . ?
C1 Os1 C4 61.9(4) . . ?
B5 Os1 C1' 132.9(9) . . ?
B6 Os1 C1' 105.3(9) . . ?
B2 Os1 C1' 108.2(9) . . ?
B4 Os1 C1' 161.2(8) . . ?
B3 Os1 C1' 137.4(9) . . ?
C2' Os1 C1' 36.9(5) . . ?
B1 Os1 C1' 93.7(10) . . ?
C3' Os1 C1' 61.4(4) . . ?

loop_
_geom_bond_atom_site_label_1
_geom_bond_atom_site_label_2
_geom_bond_distance
_geom_bond_site_symmetry_2
_geom_bond_publ_flag
C1 C2 1.41(2) . ?
C1 C5 1.436(19) . ?
C1 C6 1.514(17) . ?
C1 Os1 2.244(10) . ?
C2 C3 1.41(2) . ?
C2 C7 1.512(19) . ?
C2 Os1 2.303(12) . ?
C3 C4 1.434(15) . ?
C3 C8 1.495(18) . ?
C3 Os1 2.349(11) . ?
C4 C5 1.44(2) . ?
C4 C9 1.53(2) . ?
C4 Os1 2.277(14) . ?
C5 C10 1.532(19) . ?
C5 Os1 2.225(15) . ?
C6 H6A 0.9800 . ?
C6 H6B 0.9800 . ?
C6 H6C 0.9800 . ?
C7 H7A 0.9800 . ?
C7 H7B 0.9800 . ?
C7 H7C 0.9800 . ?
C8 H8A 0.9800 . ?
C8 H8B 0.9800 . ?
C8 H8C 0.9800 . ?
C9 H9A 0.9800 . ?
C9 H9B 0.9800 . ?
C9 H9C 0.9800 . ?
C10 H10A 0.9800 . ?
C10 H10B 0.9800 . ?
C10 H10C 0.9800 . ?
C1' C2' 1.433(19) . ?
C1' C5' 1.434(15) . ?
C1' C6' 1.513(17) . ?
C1' Os1 2.293(10) . ?
C2' C3' 1.423(18) . ?
C2' C7' 1.500(17) . ?
C2' Os1 2.228(10) . ?
C3' C4' 1.437(19) . ?
C3' C8' 1.506(18) . ?
C3' Os1 2.250(11) . ?
C4' C5' 1.431(19) . ?
C4' C9' 1.524(18) . ?
C4' Os1 2.310(14) . ?
C5' C10' 1.514(17) . ?
C5' Os1 2.327(13) . ?
C6' H6'1 0.9800 . ?
C6' H6'2 0.9800 . ?
C6' H6'3 0.9800 . ?
C7' H7'1 0.9800 . ?
C7' H7'2 0.9800 . ?
C7' H7'3 0.9800 . ?
C8' H8'1 0.9800 . ?
C8' H8'2 0.9800 . ?
C8' H8'3 0.9800 . ?
C9' H9'1 0.9800 . ?
C9' H9'2 0.9800 . ?
C9' H9'3 0.9800 . ?
C10' H10D 0.9800 . ?
C10' H10E 0.9800 . ?
C10' H10F 0.9800 . ?
B1 B6 1.75(2) . ?
B1 B2 1.756(17) . ?
B1 Os1 2.24(3) . ?
B1 H1A 1.15(3) . ?
B1 H12 1.16(3) . ?
B1 H61 1.15(3) . ?
B2 B3 1.75(2) . ?
B2 Os1 2.170(19) . ?
B2 H2A 1.15(3) . ?
B2 H12 1.16(3) . ?
B2 H23 1.15(3) . ?
B3 B4 1.75(2) . ?
B3 Os1 2.21(2) . ?
B3 H3A 1.15(3) . ?
B3 H23 1.15(3) . ?
B3 H34 1.16(3) . ?
B4 B5 1.764(14) . ?
B4 Os1 2.18(3) . ?
B4 H4A 1.15(3) . ?
B4 H34 1.16(3) . ?
B4 H45 1.16(3) . ?
B5 B6 1.74(2) . ?
B5 Os1 2.16(3) . ?
B5 H5A 1.15(3) . ?
B5 H45 1.16(3) . ?
B5 H56 1.15(3) . ?
B6 Os1 2.17(3) . ?
B6 H6D 1.15(3) . ?
B6 H56 1.16(3) . ?
B6 H61 1.16(3) . ?

loop_
_geom_torsion_atom_site_label_1
_geom_torsion_atom_site_label_2
_geom_torsion_atom_site_label_3
_geom_torsion_atom_site_label_4
_geom_torsion
_geom_torsion_site_symmetry_1
_geom_torsion_site_symmetry_2
_geom_torsion_site_symmetry_3
_geom_torsion_site_symmetry_4
_geom_torsion_publ_flag
C5 C1 C2 C3 -0.9(6) . . . . ?
C6 C1 C2 C3 178.8(7) . . . . ?
Os1 C1 C2 C3 -64.0(4) . . . . ?
C5 C1 C2 C7 -179.5(9) . . . . ?
C6 C1 C2 C7 0.3(9) . . . . ?
Os1 C1 C2 C7 117.4(7) . . . . ?
C5 C1 C2 Os1 63.1(7) . . . . ?
C6 C1 C2 Os1 -117.2(7) . . . . ?
C1 C2 C3 C4 2.0(6) . . . . ?
C7 C2 C3 C4 -179.4(9) . . . . ?
Os1 C2 C3 C4 -59.2(7) . . . . ?
C1 C2 C3 C8 -178.2(7) . . . . ?
C7 C2 C3 C8 0.4(9) . . . . ?
Os1 C2 C3 C8 120.6(8) . . . . ?
C1 C2 C3 Os1 61.2(4) . . . . ?
C7 C2 C3 Os1 -120.3(7) . . . . ?
C2 C3 C4 C5 -2.3(10) . . . . ?
C8 C3 C4 C5 177.9(9) . . . . ?
Os1 C3 C4 C5 -62.3(8) . . . . ?
C2 C3 C4 C9 -175.2(11) . . . . ?
C8 C3 C4 C9 4.9(17) . . . . ?
Os1 C3 C4 C9 124.7(13) . . . . ?
C2 C3 C4 Os1 60.1(5) . . . . ?
C8 C3 C4 Os1 -119.8(8) . . . . ?
C2 C1 C5 C4 -0.5(10) . . . . ?
C6 C1 C5 C4 179.7(9) . . . . ?
Os1 C1 C5 C4 65.0(9) . . . . ?
C2 C1 C5 C10 177.2(10) . . . . ?
C6 C1 C5 C10 -2.5(16) . . . . ?
Os1 C1 C5 C10 -117.2(12) . . . . ?
C2 C1 C5 Os1 -65.5(5) . . . . ?
C6 C1 C5 Os1 114.7(8) . . . . ?
C3 C4 C5 C1 1.7(12) . . . . ?
C9 C4 C5 C1 174.9(11) . . . . ?
Os1 C4 C5 C1 -64.1(8) . . . . ?
C3 C4 C5 C10 -176.0(11) . . . . ?
C9 C4 C5 C10 -3(2) . . . . ?
Os1 C4 C5 C10 118.2(13) . . . . ?
C3 C4 C5 Os1 65.8(9) . . . . ?
C9 C4 C5 Os1 -121.0(13) . . . . ?
C5' C1' C2' C3' -0.7(5) . . . . ?
C6' C1' C2' C3' 178.8(7) . . . . ?
Os1 C1' C2' C3' -64.5(4) . . . . ?
C5' C1' C2' C7' -179.3(8) . . . . ?
C6' C1' C2' C7' 0.2(9) . . . . ?
Os1 C1' C2' C7' 116.8(7) . . . . ?
C5' C1' C2' Os1 63.9(6) . . . . ?
C6' C1' C2' Os1 -116.6(7) . . . . ?
C1' C2' C3' C4' 0.9(5) . . . . ?
C7' C2' C3' C4' 179.5(8) . . . . ?
Os1 C2' C3' C4' -64.8(6) . . . . ?
C1' C2' C3' C8' -178.9(7) . . . . ?
C7' C2' C3' C8' -0.3(9) . . . . ?
Os1 C2' C3' C8' 115.5(7) . . . . ?
C1' C2' C3' Os1 65.7(4) . . . . ?
C7' C2' C3' Os1 -115.7(7) . . . . ?
C2' C3' C4' C5' -0.7(9) . . . . ?
C8' C3' C4' C5' 179.0(8) . . . . ?
Os1 C3' C4' C5' -63.4(8) . . . . ?
C2' C3' C4' C9' -177.7(10) . . . . ?
C8' C3' C4' C9' 2.0(15) . . . . ?
Os1 C3' C4' C9' 119.6(12) . . . . ?
C2' C3' C4' Os1 62.7(4) . . . . ?
C8' C3' C4' Os1 -117.6(7) . . . . ?
C3' C4' C5' C1' 0.3(11) . . . . ?
C9' C4' C5' C1' 177.4(10) . . . . ?
Os1 C4' C5' C1' -60.9(8) . . . . ?
C3' C4' C5' C10' -177.2(10) . . . . ?
C9' C4' C5' C10' -0.1(19) . . . . ?
Os1 C4' C5' C10' 121.6(12) . . . . ?
C3' C4' C5' Os1 61.2(7) . . . . ?
C9' C4' C5' Os1 -121.7(12) . . . . ?
C2' C1' C5' C4' 0.3(10) . . . . ?
C6' C1' C5' C4' -179.3(8) . . . . ?
Os1 C1' C5' C4' 61.4(8) . . . . ?
C2' C1' C5' C10' 177.8(9) . . . . ?
C6' C1' C5' C10' -1.8(16) . . . . ?
Os1 C1' C5' C10' -121.1(12) . . . . ?
C2' C1' C5' Os1 -61.1(4) . . . . ?
C6' C1' C5' Os1 119.3(7) . . . . ?
B6 B1 B2 B3 -2(5) . . . . ?
Os1 B1 B2 B3 -41(3) . . . . ?
B6 B1 B2 Os1 39(3) . . . . ?
B1 B2 B3 B4 -1(4) . . . . ?
Os1 B2 B3 B4 -42.6(18) . . . . ?
B1 B2 B3 Os1 42(3) . . . . ?
B2 B3 B4 B5 6(4) . . . . ?
Os1 B3 B4 B5 -37(3) . . . . ?
B2 B3 B4 Os1 42.4(17) . . . . ?
B3 B4 B5 B6 -7(5) . . . . ?
Os1 B4 B5 B6 -45(2) . . . . ?
B3 B4 B5 Os1 37(3) . . . . ?
B4 B5 B6 B1 4(4) . . . . ?
Os1 B5 B6 B1 -40(2) . . . . ?
B4 B5 B6 Os1 45(3) . . . . ?
B2 B1 B6 B5 0(4) . . . . ?
Os1 B1 B6 B5 39(2) . . . . ?
B2 B1 B6 Os1 -39(3) . . . . ?
